data_8105149
loop_
_publ_author_name
'El-Azab, Adel S.'
'Ghabbour, Hazem A.'
'Abdel-Aziz, Alaa A.-M.'
'Alkahtani, Hamad M.'

_publ_section_title
;
 Crystal structure of 6-iodo-3-phenyl-2-propylquinazolin-4(3H)-one,
 C17H15IN2O
;
_journal_issue 2
_journal_name_full 'Zeitschrift f\"ur Kristallographie - New Crystal Structures'
_journal_page_first 489
_journal_page_last 491
_journal_paper_doi 10.1515/ncrs-2019-0788
_journal_volume 235
_journal_year 2020
_chemical_formula_sum 'C17 H15 I N2 O'
_chemical_formula_weight 390.21
_space_group_IT_number 5
_space_group_name_Hall 'C 2y'
_space_group_name_H-M_alt 'C 1 2 1'
_symmetry_cell_setting monoclinic
_symmetry_Int_Tables_number 5
_symmetry_space_group_name_Hall 'C 2y'
_symmetry_space_group_name_H-M 'C 1 2 1'
_atom_sites_solution_hydrogens geom
_atom_sites_solution_primary direct
_atom_sites_solution_secondary difmap
_cell_angle_alpha 90.00
_cell_angle_beta 132.329(3)
_cell_angle_gamma 90.00
_cell_formula_units_Z 4
_cell_length_a 23.6958(12)
_cell_length_b 5.5334(2)
_cell_length_c 15.9712(9)
_cell_measurement_reflns_used 9834
_cell_measurement_temperature 296(2)
_cell_measurement_theta_max 27.66
_cell_measurement_theta_min 2.33
_cell_volume 1548.16(15)
_computing_cell_refinement 'Bruker SAINT'
_computing_data_collection 'Bruker APEX2'
_computing_data_reduction 'Bruker SAINT'
_computing_molecular_graphics 'Bruker SHELXTL'
_computing_publication_material 'Bruker SHELXTL'
_computing_structure_refinement 'SHELXL-2014 (Sheldrick 2014)'
_computing_structure_solution 'SHELXT (Sheldrick 2015)'
_diffrn_ambient_temperature 296(2)
_diffrn_measured_fraction_theta_full 0.999
_diffrn_measured_fraction_theta_max 0.999
_diffrn_measurement_device_type 'Bruker APEX-II CCD'
_diffrn_measurement_method '\f and \w scans'
_diffrn_radiation_monochromator graphite
_diffrn_radiation_source 'fine-focus sealed tube'
_diffrn_radiation_type MoK\a
_diffrn_radiation_wavelength 0.71073
_diffrn_reflns_av_R_equivalents 0.0709
_diffrn_reflns_av_sigmaI/netI 0.0866
_diffrn_reflns_limit_h_max 38
_diffrn_reflns_limit_h_min -38
_diffrn_reflns_limit_k_max 8
_diffrn_reflns_limit_k_min -8
_diffrn_reflns_limit_l_max 25
_diffrn_reflns_limit_l_min -25
_diffrn_reflns_number 24639
_diffrn_reflns_theta_full 34.99
_diffrn_reflns_theta_max 34.99
_diffrn_reflns_theta_min 2.55
_diffrn_standards_decay_% .
_diffrn_standards_interval_count .
_diffrn_standards_interval_time .
_diffrn_standards_number 0
_exptl_absorpt_coefficient_mu 2.069
_exptl_absorpt_correction_T_max 0.8422
_exptl_absorpt_correction_T_min 0.7007
_exptl_absorpt_correction_type multi-scan
_exptl_absorpt_process_details SADABS_Bruker_2014
_exptl_crystal_colour colourless
_exptl_crystal_density_diffrn 1.674
_exptl_crystal_density_method 'not measured'
_exptl_crystal_description block
_exptl_crystal_F_000 768
_exptl_crystal_size_max 0.54
_exptl_crystal_size_mid 0.15
_exptl_crystal_size_min 0.09
_refine_diff_density_max 0.956
_refine_diff_density_min -0.663
_refine_diff_density_rms 0.088
_refine_ls_abs_structure_details 'Flack H D (1983), Acta Cryst. A39, 876-881'
_refine_ls_abs_structure_Flack -0.03(3)
_refine_ls_extinction_method none
_refine_ls_goodness_of_fit_ref 1.013
_refine_ls_hydrogen_treatment mixed
_refine_ls_matrix_type full
_refine_ls_number_parameters 191
_refine_ls_number_reflns 6425
_refine_ls_number_restraints 1
_refine_ls_restrained_S_all 1.013
_refine_ls_R_factor_all 0.1139
_refine_ls_R_factor_gt 0.0464
_refine_ls_shift/su_max 0.000
_refine_ls_shift/su_mean 0.000
_refine_ls_structure_factor_coef Fsqd
_refine_ls_weighting_details 'calc w=1/[\s^2^(Fo^2^)+(0.0325P)^2^+0.7147P] where P=(Fo^2^+2Fc^2^)/3'
_refine_ls_weighting_scheme calc
_refine_ls_wR_factor_gt 0.0782
_refine_ls_wR_factor_ref 0.0931
_reflns_number_gt 3747
_reflns_number_total 6425
_reflns_threshold_expression >2sigma(I)
_cod_data_source_file suppl_ncrs-2019-0788_suppl.cif
_cod_data_source_block a_a
_cod_original_cell_volume 1548.16(13)
_cod_original_sg_symbol_H-M 'C 2'
_cod_database_code 8105149

loop_
_symmetry_equiv_pos_as_xyz
'x, y, z'
'-x, y, -z'
'x+1/2, y+1/2, z'
'-x+1/2, y+1/2, -z'

loop_
_atom_site_label
_atom_site_type_symbol
_atom_site_fract_x
_atom_site_fract_y
_atom_site_fract_z
_atom_site_U_iso_or_equiv
_atom_site_adp_type
_atom_site_occupancy
_atom_site_symmetry_multiplicity
_atom_site_calc_flag
_atom_site_refinement_flags
_atom_site_disorder_assembly
_atom_site_disorder_group
I1 I 0.374876(13) 1.19557(10) 0.372485(19) 0.04893(8) Uani 1 1 d . . .
O1 O 0.58205(13) 0.5644(5) 0.7401(2) 0.0401(6) Uani 1 1 d . . .
N1 N 0.51639(15) 0.3658(6) 0.7769(2) 0.0359(6) Uani 1 1 d . . .
N2 N 0.38303(18) 0.3940(8) 0.6580(3) 0.0535(9) Uani 1 1 d . . .
C1 C 0.52114(18) 0.5234(6) 0.7140(3) 0.0317(7) Uani 1 1 d . . .
C2 C 0.44832(17) 0.6385(6) 0.6189(3) 0.0346(8) Uani 1 1 d . . .
C3 C 0.44657(19) 0.8162(7) 0.5550(3) 0.0350(7) Uani 1 1 d . . .
H3A H 0.4918 0.8614 0.5713 0.042 Uiso 1 1 calc R . .
C4 C 0.3780(2) 0.9243(7) 0.4681(3) 0.0378(8) Uani 1 1 d . . .
C5 C 0.3118(2) 0.8615(9) 0.4446(3) 0.0508(10) Uani 1 1 d . . .
H5A H 0.2652 0.9410 0.3853 0.061 Uiso 1 1 calc R . .
C6 C 0.31347(17) 0.6860(15) 0.5064(3) 0.0534(9) Uani 1 1 d . . .
H6A H 0.2677 0.6425 0.4888 0.064 Uiso 1 1 calc R . .
C7 C 0.38268(19) 0.5683(8) 0.5963(3) 0.0418(9) Uani 1 1 d . . .
C8 C 0.4469(2) 0.3008(9) 0.7435(3) 0.0474(10) Uani 1 1 d . . .
C9 C 0.4506(3) 0.1084(10) 0.8145(4) 0.0660(15) Uani 1 1 d . . .
H9A H 0.4776 -0.0343 0.8187 0.079 Uiso 1 1 calc R . .
H9B H 0.4813 0.1712 0.8925 0.079 Uiso 1 1 calc R . .
C10 C 0.3769(3) 0.0302(11) 0.7732(4) 0.0723(15) Uani 1 1 d . . .
H10A H 0.3449 -0.0273 0.6941 0.087 Uiso 1 1 calc R . .
H10B H 0.3507 0.1694 0.7732 0.087 Uiso 1 1 calc R . .
C11 C 0.3853(3) -0.1702(12) 0.8453(5) 0.0800(17) Uani 1 1 d . . .
H11A H 0.3347 -0.2318 0.8099 0.120 Uiso 1 1 calc R . .
H11B H 0.4107 -0.1072 0.9208 0.120 Uiso 1 1 calc R . .
H11C H 0.4159 -0.3013 0.8520 0.120 Uiso 1 1 calc R . .
C12 C 0.5876(2) 0.2786(6) 0.8826(3) 0.0334(7) Uani 1 1 d . . .
C13 C 0.6222(3) 0.0754(7) 0.8862(4) 0.0513(10) Uani 1 1 d . . .
H13A H 0.5998 -0.0130 0.8192 0.062 Uiso 1 1 calc R . .
C14 C 0.6910(3) 0.0013(9) 0.9907(6) 0.0736(18) Uani 1 1 d . . .
H14A H 0.7157 -0.1400 0.9952 0.088 Uiso 1 1 calc R . .
C15 C 0.7228(3) 0.1294(11) 1.0855(5) 0.073(2) Uani 1 1 d . . .
H15A H 0.7695 0.0761 1.1561 0.088 Uiso 1 1 calc R . .
C16 C 0.6893(3) 0.3323(12) 1.0819(4) 0.0666(13) Uani 1 1 d . . .
H16A H 0.7125 0.4214 1.1491 0.080 Uiso 1 1 calc R . .
C17 C 0.6204(2) 0.4089(8) 0.9789(3) 0.0463(9) Uani 1 1 d . . .
H17A H 0.5963 0.5508 0.9752 0.056 Uiso 1 1 calc R . .

loop_
_atom_site_aniso_label
_atom_site_aniso_U_11
_atom_site_aniso_U_22
_atom_site_aniso_U_33
_atom_site_aniso_U_23
_atom_site_aniso_U_13
_atom_site_aniso_U_12
I1 0.04734(13) 0.04981(12) 0.03973(12) 0.00993(16) 0.02530(10) 0.00902(15)
O1 0.0262(12) 0.0521(14) 0.0402(15) 0.0062(12) 0.0216(12) 0.0011(11)
N1 0.0256(13) 0.0448(16) 0.0273(15) 0.0022(13) 0.0137(13) -0.0039(12)
N2 0.0279(16) 0.085(3) 0.0385(19) 0.0104(18) 0.0186(16) -0.0111(17)
C1 0.0265(16) 0.0376(16) 0.0264(17) -0.0047(14) 0.0159(14) -0.0054(13)
C2 0.0238(14) 0.047(2) 0.0256(15) -0.0019(13) 0.0137(13) -0.0020(12)
C3 0.0274(16) 0.0454(18) 0.0289(17) 0.0004(15) 0.0176(15) -0.0012(14)
C4 0.0356(18) 0.047(2) 0.0290(18) 0.0010(15) 0.0210(17) 0.0009(15)
C5 0.0286(19) 0.078(3) 0.032(2) 0.011(2) 0.0149(17) 0.0124(19)
C6 0.0248(14) 0.090(3) 0.0397(18) 0.007(4) 0.0192(14) -0.004(3)
C7 0.0254(17) 0.068(2) 0.0270(17) 0.0003(17) 0.0154(15) -0.0070(17)
C8 0.032(2) 0.069(3) 0.034(2) 0.0022(18) 0.0196(18) -0.0117(17)
C9 0.042(2) 0.088(4) 0.050(3) 0.020(2) 0.023(2) -0.009(2)
C10 0.067(3) 0.091(4) 0.058(3) 0.011(3) 0.041(3) -0.016(3)
C11 0.076(3) 0.086(4) 0.079(4) 0.014(3) 0.053(3) -0.027(3)
C12 0.0287(17) 0.0347(15) 0.0319(17) 0.0017(13) 0.0184(16) -0.0012(12)
C13 0.066(3) 0.0365(19) 0.069(3) 0.000(2) 0.053(3) 0.001(2)
C14 0.082(4) 0.052(3) 0.123(5) 0.047(3) 0.084(4) 0.040(3)
C15 0.041(2) 0.102(6) 0.068(3) 0.050(4) 0.033(2) 0.026(3)
C16 0.042(3) 0.097(4) 0.034(2) 0.010(3) 0.015(2) -0.001(3)
C17 0.046(2) 0.048(2) 0.035(2) 0.0000(17) 0.0231(19) 0.0064(17)

loop_
_atom_type_symbol
_atom_type_description
_atom_type_scat_dispersion_real
_atom_type_scat_dispersion_imag
_atom_type_scat_source
C C 0.0033 0.0016 'International Tables Vol C Tables 4.2.6.8 and 6.1.1.4'
H H 0.0000 0.0000 'International Tables Vol C Tables 4.2.6.8 and 6.1.1.4'
N N 0.0061 0.0033 'International Tables Vol C Tables 4.2.6.8 and 6.1.1.4'
O O 0.0106 0.0060 'International Tables Vol C Tables 4.2.6.8 and 6.1.1.4'
I I -0.4742 1.8119 'International Tables Vol C Tables 4.2.6.8 and 6.1.1.4'

loop_
_geom_angle_atom_site_label_1
_geom_angle_atom_site_label_2
_geom_angle_atom_site_label_3
_geom_angle
_geom_angle_site_symmetry_1
_geom_angle_site_symmetry_3
C1 N1 C8 122.3(3) . .
C1 N1 C12 117.0(3) . .
C8 N1 C12 120.6(3) . .
C8 N2 C7 118.6(3) . .
O1 C1 N1 121.4(3) . .
O1 C1 C2 124.5(3) . .
N1 C1 C2 114.1(3) . .
C7 C2 C3 121.8(3) . .
C7 C2 C1 118.4(3) . .
C3 C2 C1 119.8(3) . .
C4 C3 C2 118.5(3) . .
C4 C3 H3A 120.7 . .
C2 C3 H3A 120.7 . .
C3 C4 C5 121.1(3) . .
C3 C4 I1 118.8(3) . .
C5 C4 I1 120.0(3) . .
C6 C5 C4 120.3(3) . .
C6 C5 H5A 119.8 . .
C4 C5 H5A 119.8 . .
C5 C6 C7 120.7(3) . .
C5 C6 H6A 119.7 . .
C7 C6 H6A 119.7 . .
N2 C7 C2 122.9(3) . .
N2 C7 C6 119.6(4) . .
C2 C7 C6 117.5(4) . .
N2 C8 N1 123.3(4) . .
N2 C8 C9 120.7(3) . .
N1 C8 C9 116.0(4) . .
C10 C9 C8 115.0(4) . .
C10 C9 H9A 108.5 . .
C8 C9 H9A 108.5 . .
C10 C9 H9B 108.5 . .
C8 C9 H9B 108.5 . .
H9A C9 H9B 107.5 . .
C9 C10 C11 111.7(5) . .
C9 C10 H10A 109.3 . .
C11 C10 H10A 109.3 . .
C9 C10 H10B 109.3 . .
C11 C10 H10B 109.3 . .
H10A C10 H10B 107.9 . .
C10 C11 H11A 109.5 . .
C10 C11 H11B 109.5 . .
H11A C11 H11B 109.5 . .
C10 C11 H11C 109.5 . .
H11A C11 H11C 109.5 . .
H11B C11 H11C 109.5 . .
C13 C12 C17 120.9(4) . .
C13 C12 N1 121.1(4) . .
C17 C12 N1 117.9(3) . .
C12 C13 C14 118.4(4) . .
C12 C13 H13A 120.8 . .
C14 C13 H13A 120.8 . .
C15 C14 C13 120.4(4) . .
C15 C14 H14A 119.8 . .
C13 C14 H14A 119.8 . .
C14 C15 C16 121.2(5) . .
C14 C15 H15A 119.4 . .
C16 C15 H15A 119.4 . .
C15 C16 C17 119.4(5) . .
C15 C16 H16A 120.3 . .
C17 C16 H16A 120.3 . .
C12 C17 C16 119.6(4) . .
C12 C17 H17A 120.2 . .
C16 C17 H17A 120.2 . .

loop_
_geom_bond_atom_site_label_1
_geom_bond_atom_site_label_2
_geom_bond_distance
_geom_bond_site_symmetry_2
I1 C4 2.107(4) .
O1 C1 1.224(4) .
N1 C1 1.391(4) .
N1 C8 1.393(4) .
N1 C12 1.447(4) .
N2 C8 1.280(5) .
N2 C7 1.375(5) .
C1 C2 1.470(5) .
C2 C7 1.395(4) .
C2 C3 1.397(5) .
C3 C4 1.374(5) .
C3 H3A 0.9500 .
C4 C5 1.388(5) .
C5 C6 1.366(8) .
C5 H5A 0.9500 .
C6 C7 1.416(6) .
C6 H6A 0.9500 .
C8 C9 1.516(6) .
C9 C10 1.455(6) .
C9 H9A 0.9900 .
C9 H9B 0.9900 .
C10 C11 1.513(7) .
C10 H10A 0.9900 .
C10 H10B 0.9900 .
C11 H11A 0.9800 .
C11 H11B 0.9800 .
C11 H11C 0.9800 .
C12 C13 1.369(5) .
C12 C17 1.370(5) .
C13 C14 1.396(7) .
C13 H13A 0.9500 .
C14 C15 1.352(9) .
C14 H14A 0.9500 .
C15 C16 1.353(8) .
C15 H15A 0.9500 .
C16 C17 1.390(6) .
C16 H16A 0.9500 .
C17 H17A 0.9500 .

loop_
_geom_torsion_atom_site_label_1
_geom_torsion_atom_site_label_2
_geom_torsion_atom_site_label_3
_geom_torsion_atom_site_label_4
_geom_torsion
_geom_torsion_site_symmetry_1
_geom_torsion_site_symmetry_2
_geom_torsion_site_symmetry_3
_geom_torsion_site_symmetry_4
C8 N1 C1 O1 -174.5(4) . . . .
C12 N1 C1 O1 8.2(5) . . . .
C8 N1 C1 C2 7.7(5) . . . .
C12 N1 C1 C2 -169.6(3) . . . .
O1 C1 C2 C7 177.7(3) . . . .
N1 C1 C2 C7 -4.5(4) . . . .
O1 C1 C2 C3 -3.2(5) . . . .
N1 C1 C2 C3 174.5(3) . . . .
C7 C2 C3 C4 0.3(5) . . . .
C1 C2 C3 C4 -178.7(3) . . . .
C2 C3 C4 C5 0.8(6) . . . .
C2 C3 C4 I1 179.3(2) . . . .
C3 C4 C5 C6 -1.5(7) . . . .
I1 C4 C5 C6 -179.9(4) . . . .
C4 C5 C6 C7 1.0(8) . . . .
C8 N2 C7 C2 3.6(6) . . . .
C8 N2 C7 C6 -175.6(5) . . . .
C3 C2 C7 N2 -179.9(4) . . . .
C1 C2 C7 N2 -0.9(6) . . . .
C3 C2 C7 C6 -0.7(6) . . . .
C1 C2 C7 C6 178.3(4) . . . .
C5 C6 C7 N2 179.3(5) . . . .
C5 C6 C7 C2 0.1(8) . . . .
C7 N2 C8 N1 -0.4(7) . . . .
C7 N2 C8 C9 179.9(4) . . . .
C1 N1 C8 N2 -5.6(7) . . . .
C12 N1 C8 N2 171.6(4) . . . .
C1 N1 C8 C9 174.1(4) . . . .
C12 N1 C8 C9 -8.7(6) . . . .
N2 C8 C9 C10 4.2(7) . . . .
N1 C8 C9 C10 -175.6(5) . . . .
C8 C9 C10 C11 177.2(5) . . . .
C1 N1 C12 C13 -88.0(4) . . . .
C8 N1 C12 C13 94.6(4) . . . .
C1 N1 C12 C17 90.5(4) . . . .
C8 N1 C12 C17 -86.9(5) . . . .
C17 C12 C13 C14 1.2(6) . . . .
N1 C12 C13 C14 179.6(4) . . . .
C12 C13 C14 C15 -0.6(7) . . . .
C13 C14 C15 C16 -0.3(7) . . . .
C14 C15 C16 C17 0.7(7) . . . .
C13 C12 C17 C16 -0.8(6) . . . .
N1 C12 C17 C16 -179.3(4) . . . .
C15 C16 C17 C12 -0.1(7) . . . .
